data_7717187
loop_
_publ_author_name
'Allen, Jamie'
'Sa&#xdf;mannshausen, J&#xf6;rg'
'Singh, Kuldip'
'Kilpatrick, Alexander F. R.'

_publ_section_title
;
 Helical dinuclear 3d metal complexes with bis(bidentate) [S,N] ligands:
 synthesis, structural and computational studies.
;
_journal_issue 43
_journal_name_full 'Dalton transactions (Cambridge, England : 2003)'
_journal_page_first 17608
_journal_page_last 17619
_journal_paper_doi 10.1039/d4dt02395a
_journal_volume 53
_journal_year 2024
_chemical_formula_moiety 'C46 H48 N4 S4 Zn2, 3[C7H8]'
_chemical_formula_sum 'C67 H72 N4 S4 Zn2'
_chemical_formula_weight 1192.26
_space_group_crystal_system monoclinic
_space_group_IT_number 15
_space_group_name_Hall '-C 2yc'
_space_group_name_H-M_alt 'C 1 2/c 1'
_atom_sites_solution_hydrogens geom
_atom_sites_solution_primary direct
_audit_creation_date 2022-05-16
_audit_creation_method
;
Olex2 1.3
(compiled 2020.11.12 svn.r5f609507 for OlexSys, GUI svn.r6403)
;
_audit_update_record
;
2024-02-01 deposited with the CCDC.	2024-10-08 downloaded from the CCDC.
;
_cell_angle_alpha 90
_cell_angle_beta 90.715(4)
_cell_angle_gamma 90
_cell_formula_units_Z 4
_cell_length_a 9.9507(10)
_cell_length_b 21.856(2)
_cell_length_c 28.759(3)
_cell_measurement_reflns_used 9075
_cell_measurement_temperature 150.0
_cell_measurement_theta_max 72.493
_cell_measurement_theta_min 4.053
_cell_volume 6254.1(11)
_computing_cell_refinement 'SAINT V8.40A (Bruker, 2019)'
_computing_data_reduction 'SAINT V8.40A (Bruker, 2019)'
_computing_molecular_graphics 'Olex2 1.3 (Dolomanov et al., 2009)'
_computing_publication_material 'Olex2 1.3 (Dolomanov et al., 2009)'
_computing_structure_refinement 'SHELXL 2018/3 (Sheldrick, 2015)'
_computing_structure_solution 'SHELXS  (Sheldrick, 2008)'
_diffrn_ambient_temperature 150.0
_diffrn_measured_fraction_theta_full 0.999
_diffrn_measured_fraction_theta_max 0.988
_diffrn_measurement_device_type 'Bruker D8 Quest Photon III'
_diffrn_measurement_method '\f and \w scans'
_diffrn_radiation_type CuK\a
_diffrn_radiation_wavelength 1.54178
_diffrn_reflns_av_R_equivalents 0.0683
_diffrn_reflns_av_unetI/netI 0.0283
_diffrn_reflns_Laue_measured_fraction_full 0.999
_diffrn_reflns_Laue_measured_fraction_max 0.988
_diffrn_reflns_limit_h_max 12
_diffrn_reflns_limit_h_min -12
_diffrn_reflns_limit_k_max 21
_diffrn_reflns_limit_k_min -26
_diffrn_reflns_limit_l_max 35
_diffrn_reflns_limit_l_min -35
_diffrn_reflns_number 85614
_diffrn_reflns_point_group_measured_fraction_full 0.999
_diffrn_reflns_point_group_measured_fraction_max 0.988
_diffrn_reflns_theta_full 67.679
_diffrn_reflns_theta_max 73.718
_diffrn_reflns_theta_min 4.045
_diffrn_source_current 1.1
_diffrn_source_power 0.055
_diffrn_source_voltage 50.0
_diffrn_standards_number 0
_exptl_absorpt_coefficient_mu 2.509
_exptl_absorpt_correction_T_max 0.7453
_exptl_absorpt_correction_T_min 0.5514
_exptl_absorpt_correction_type multi-scan
_exptl_absorpt_process_details
;
SADABS-2016/2 (Bruker,2016/2) was used for absorption correction.
wR2(int) was 0.1423 before and 0.0624 after correction.
The Ratio of minimum to maximum transmission is 0.7434.
The \l/2 correction factor is Not present.
;
_exptl_crystal_colour yellow
_exptl_crystal_colour_primary yellow
_exptl_crystal_density_diffrn 1.266
_exptl_crystal_description block
_exptl_crystal_F_000 2504
_exptl_crystal_recrystallization_method 'Re-crystallisation from solvent: Toluene'
_exptl_crystal_size_max 0.267
_exptl_crystal_size_mid 0.156
_exptl_crystal_size_min 0.036
_refine_diff_density_max 0.896
_refine_diff_density_min -0.848
_refine_diff_density_rms 0.137
_refine_ls_extinction_method none
_refine_ls_goodness_of_fit_ref 1.042
_refine_ls_hydrogen_treatment constr
_refine_ls_matrix_type full
_refine_ls_number_parameters 257
_refine_ls_number_reflns 6247
_refine_ls_number_restraints 0
_refine_ls_restrained_S_all 1.042
_refine_ls_R_factor_all 0.1060
_refine_ls_R_factor_gt 0.1035
_refine_ls_shift/su_max 0.001
_refine_ls_shift/su_mean 0.000
_refine_ls_structure_factor_coef Fsqd
_refine_ls_weighting_details 'w=1/[\s^2^(Fo^2^)+(0.0586P)^2^+126.9737P] where P=(Fo^2^+2Fc^2^)/3'
_refine_ls_weighting_scheme calc
_refine_ls_wR_factor_gt 0.2384
_refine_ls_wR_factor_ref 0.2401
_reflns_Friedel_coverage 0.000
_reflns_number_gt 5944
_reflns_number_total 6247
_reflns_threshold_expression 'I > 2\s(I)'
_cod_data_source_file d4dt02395a2.cif
_cod_data_source_block q22053ja_0m
_cod_depositor_comments 'Adding full bibliography for 7717184--7717191.cif.'
_cod_database_code 7717187
_shelx_shelxl_version_number 2018/3
_shelx_space_group_comment
;
The symmetry employed for this shelxl refinement is uniquely defined
by the following loop, which should always be used as a source of
symmetry information in preference to the above space-group names.
They are only intended as comments.
;
_shelx_estimated_absorpt_t_max 0.915
_shelx_estimated_absorpt_t_min 0.554
_olex2_refinement_description
;
1. Fixed Uiso
 At 1.2 times of:
  All C(H) groups, All C(H,H) groups
 At 1.5 times of:
  All C(H,H,H) groups
2.a Secondary CH2 refined with riding coordinates:
 C17(H17A,H17B)
2.b Aromatic/amide H refined with riding coordinates:
 C2(H2), C7(H7), C12(H12), C13(H13), C15(H15), C16(H16), C19(H19), C20(H20),
 C22(H22), C23(H23)
2.c Idealised Me refined as rotating group:
 C4(H4A,H4B,H4C), C5(H5A,H5B,H5C), C9(H9A,H9B,H9C), C10(H10A,H10B,H10C)
;
_smtbx_masks_special_details
;
A solvent mask was calculated and 656 electrons were 
found in a volume of 2596\%A^3^ in 1 void per unit cell. 
This is consistent with the presence of 
3[C7H8] per Formula Unit 
which account for 600 electrons 
per unit cell.
;
_smtbx_masks_void_probe_radius 1.2
_smtbx_masks_void_truncation_radius 1.2
_olex2_submission_special_instructions 'No special instructions were received'

loop_
_space_group_symop_operation_xyz
'x, y, z'
'-x, y, -z+1/2'
'x+1/2, y+1/2, z'
'-x+1/2, y+1/2, -z+1/2'
'-x, -y, -z'
'x, -y, z-1/2'
'-x+1/2, -y+1/2, -z'
'x+1/2, -y+1/2, z-1/2'

loop_
_atom_site_label
_atom_site_type_symbol
_atom_site_fract_x
_atom_site_fract_y
_atom_site_fract_z
_atom_site_U_iso_or_equiv
_atom_site_adp_type
_atom_site_occupancy
_atom_site_site_symmetry_order
_atom_site_calc_flag
_atom_site_refinement_flags_posn
_atom_site_refinement_flags_adp
_atom_site_refinement_flags_occupancy
_atom_site_disorder_assembly
_atom_site_disorder_group
Zn1 Zn 0.59778(8) 0.12841(3) 0.45642(2) 0.0317(2) Uani 1 1 d . . . . .
S1 S 0.77635(16) 0.07585(7) 0.48773(6) 0.0399(4) Uani 1 1 d . . . . .
S2 S 0.45362(18) 0.17678(7) 0.50576(5) 0.0423(4) Uani 1 1 d . . . . .
N1 N 0.5140(5) 0.0623(2) 0.41616(16) 0.0313(10) Uani 1 1 d . . . . .
N2 N 0.6477(5) 0.2014(2) 0.41555(16) 0.0338(11) Uani 1 1 d . . . . .
C1 C 0.7269(6) 0.0009(3) 0.4815(2) 0.0354(13) Uani 1 1 d . . . . .
C2 C 0.6236(6) -0.0226(3) 0.4565(2) 0.0368(13) Uani 1 1 d . . . . .
H2 H 0.611121 -0.065228 0.461317 0.044 Uiso 1 1 calc R U . . .
C3 C 0.5275(6) 0.0036(3) 0.4238(2) 0.0333(12) Uani 1 1 d . . . . .
C4 C 0.8147(7) -0.0433(3) 0.5096(3) 0.0468(16) Uani 1 1 d . . . . .
H4A H 0.905816 -0.043392 0.496994 0.070 Uiso 1 1 calc R U . . .
H4B H 0.776726 -0.084564 0.507515 0.070 Uiso 1 1 calc R U . . .
H4C H 0.818013 -0.030231 0.542153 0.070 Uiso 1 1 calc R U . . .
C5 C 0.4405(8) -0.0435(3) 0.3991(3) 0.0514(18) Uani 1 1 d . . . . .
H5A H 0.351510 -0.026084 0.392686 0.077 Uiso 1 1 calc R U . . .
H5B H 0.431388 -0.079731 0.418925 0.077 Uiso 1 1 calc R U . . .
H5C H 0.482494 -0.055255 0.369770 0.077 Uiso 1 1 calc R U . . .
C6 C 0.5065(6) 0.2517(3) 0.5034(2) 0.0313(12) Uani 1 1 d . . . . .
C7 C 0.5901(7) 0.2784(3) 0.4733(2) 0.0429(15) Uani 1 1 d . . . . .
H7 H 0.611357 0.319576 0.480972 0.051 Uiso 1 1 calc R U . . .
C8 C 0.6555(7) 0.2565(3) 0.4308(2) 0.0375(14) Uani 1 1 d . . . . .
C9 C 0.4508(7) 0.2921(3) 0.5408(3) 0.0502(17) Uani 1 1 d . . . . .
H9A H 0.352961 0.287354 0.541702 0.075 Uiso 1 1 calc R U . . .
H9B H 0.473126 0.334821 0.534051 0.075 Uiso 1 1 calc R U . . .
H9C H 0.490090 0.280403 0.570891 0.075 Uiso 1 1 calc R U . . .
C10 C 0.7255(9) 0.3070(3) 0.4042(3) 0.057(2) Uani 1 1 d . . . . .
H10A H 0.775443 0.289218 0.378341 0.086 Uiso 1 1 calc R U . . .
H10B H 0.787872 0.328662 0.425079 0.086 Uiso 1 1 calc R U . . .
H10C H 0.658345 0.335833 0.391983 0.086 Uiso 1 1 calc R U . . .
C11 C 0.6930(6) 0.1854(3) 0.36966(19) 0.0345(13) Uani 1 1 d . . . . .
C12 C 0.6301(7) 0.2113(4) 0.3309(2) 0.0450(16) Uani 1 1 d . . . . .
H12 H 0.558292 0.239453 0.334807 0.054 Uiso 1 1 calc R U . . .
C13 C 0.6721(7) 0.1962(4) 0.2867(2) 0.055(2) Uani 1 1 d . . . . .
H13 H 0.630039 0.214518 0.260389 0.067 Uiso 1 1 calc R U . . .
C14 C 0.7773(7) 0.1534(4) 0.2805(2) 0.0496(18) Uani 1 1 d . . . . .
C15 C 0.8333(7) 0.1267(4) 0.3190(2) 0.0444(16) Uani 1 1 d . . . . .
H15 H 0.901231 0.096627 0.315175 0.053 Uiso 1 1 calc R U . . .
C16 C 0.7941(6) 0.1422(3) 0.3635(2) 0.0360(13) Uani 1 1 d . . . . .
H16 H 0.835876 0.123383 0.389765 0.043 Uiso 1 1 calc R U . . .
C17 C 0.8338(7) 0.1403(5) 0.2325(2) 0.065(3) Uani 1 1 d . . . . .
H17A H 0.885077 0.176714 0.222511 0.078 Uiso 1 1 calc R U . . .
H17B H 0.898334 0.106040 0.235532 0.078 Uiso 1 1 calc R U . . .
C18 C 0.7339(6) 0.1245(4) 0.1945(2) 0.0430(16) Uani 1 1 d . . . . .
C19 C 0.7531(7) 0.1428(4) 0.1497(2) 0.0474(17) Uani 1 1 d . . . . .
H19 H 0.824741 0.170219 0.143363 0.057 Uiso 1 1 calc R U . . .
C20 C 0.6734(7) 0.1234(3) 0.1135(2) 0.0413(15) Uani 1 1 d . . . . .
H20 H 0.690349 0.137366 0.082815 0.050 Uiso 1 1 calc R U . . .
C21 C 0.5685(6) 0.0836(3) 0.12133(19) 0.0297(12) Uani 1 1 d . . . . .
C22 C 0.5421(6) 0.0661(3) 0.1669(2) 0.0400(14) Uani 1 1 d . . . . .
H22 H 0.467745 0.040335 0.173385 0.048 Uiso 1 1 calc R U . . .
C23 C 0.6240(7) 0.0863(4) 0.2024(2) 0.0505(19) Uani 1 1 d . . . . .
H23 H 0.605496 0.073884 0.233344 0.061 Uiso 1 1 calc R U . . .

loop_
_atom_site_aniso_label
_atom_site_aniso_U_11
_atom_site_aniso_U_22
_atom_site_aniso_U_33
_atom_site_aniso_U_23
_atom_site_aniso_U_13
_atom_site_aniso_U_12
Zn1 0.0449(5) 0.0274(4) 0.0229(4) -0.0016(3) -0.0018(3) 0.0019(3)
S1 0.0450(9) 0.0298(7) 0.0445(9) -0.0002(6) -0.0152(7) 0.0000(6)
S2 0.0605(10) 0.0295(7) 0.0373(8) -0.0056(6) 0.0141(7) -0.0048(7)
N1 0.034(2) 0.037(3) 0.023(2) -0.0010(19) 0.0004(19) -0.002(2)
N2 0.043(3) 0.037(3) 0.021(2) 0.0022(19) -0.004(2) -0.009(2)
C1 0.039(3) 0.032(3) 0.035(3) 0.007(2) 0.003(2) 0.001(2)
C2 0.039(3) 0.027(3) 0.045(3) 0.007(3) -0.003(3) -0.006(2)
C3 0.037(3) 0.032(3) 0.030(3) 0.001(2) 0.000(2) -0.010(2)
C4 0.043(4) 0.040(4) 0.058(4) 0.015(3) -0.010(3) 0.003(3)
C5 0.056(4) 0.050(4) 0.048(4) -0.001(3) -0.002(3) -0.028(3)
C6 0.028(3) 0.029(3) 0.037(3) -0.004(2) -0.012(2) 0.001(2)
C7 0.061(4) 0.030(3) 0.038(3) -0.009(3) 0.004(3) -0.003(3)
C8 0.048(4) 0.029(3) 0.036(3) 0.000(2) -0.008(3) -0.010(3)
C9 0.050(4) 0.049(4) 0.052(4) -0.016(3) 0.012(3) -0.001(3)
C10 0.074(5) 0.043(4) 0.055(4) -0.006(3) -0.002(4) -0.032(4)
C11 0.037(3) 0.046(3) 0.020(3) -0.003(2) 0.001(2) -0.010(3)
C12 0.035(3) 0.065(5) 0.034(3) -0.003(3) -0.005(3) -0.005(3)
C13 0.048(4) 0.091(6) 0.027(3) 0.014(3) -0.008(3) -0.002(4)
C14 0.033(3) 0.087(6) 0.029(3) -0.002(3) -0.001(3) -0.017(3)
C15 0.037(3) 0.067(5) 0.029(3) -0.009(3) 0.003(2) -0.003(3)
C16 0.031(3) 0.049(4) 0.027(3) -0.004(3) 0.000(2) -0.002(3)
C17 0.033(3) 0.137(8) 0.025(3) -0.007(4) -0.002(3) -0.017(4)
C18 0.028(3) 0.072(5) 0.029(3) -0.012(3) -0.002(2) 0.000(3)
C19 0.041(4) 0.064(5) 0.037(3) -0.008(3) 0.006(3) -0.010(3)
C20 0.048(4) 0.054(4) 0.023(3) -0.002(3) 0.001(2) -0.007(3)
C21 0.029(3) 0.035(3) 0.025(3) 0.003(2) -0.001(2) 0.004(2)
C22 0.030(3) 0.060(4) 0.030(3) 0.007(3) 0.002(2) 0.000(3)
C23 0.035(3) 0.092(6) 0.024(3) 0.004(3) 0.005(2) 0.004(4)

loop_
_atom_type_symbol
_atom_type_description
_atom_type_scat_dispersion_real
_atom_type_scat_dispersion_imag
_atom_type_scat_source
C C 0.0181 0.0091 'International Tables Vol C Tables 4.2.6.8 and 6.1.1.4'
H H 0.0000 0.0000 'International Tables Vol C Tables 4.2.6.8 and 6.1.1.4'
N N 0.0311 0.0180 'International Tables Vol C Tables 4.2.6.8 and 6.1.1.4'
S S 0.3331 0.5567 'International Tables Vol C Tables 4.2.6.8 and 6.1.1.4'
Zn Zn -1.5491 0.6778 'International Tables Vol C Tables 4.2.6.8 and 6.1.1.4'

loop_
_exptl_crystal_face_index_h
_exptl_crystal_face_index_k
_exptl_crystal_face_index_l
_exptl_crystal_face_perp_dist
0.00 0.00 -1.00 0.0180
0.00 0.00 1.00 0.0170
-1.00 0.00 1.00 0.0560
1.00 0.00 -1.00 0.0250
0.00 1.00 0.00 0.1280
0.00 -1.00 0.00 0.1010
-1.00 -1.00 0.00 0.0740

loop_
_geom_angle_atom_site_label_1
_geom_angle_atom_site_label_2
_geom_angle_atom_site_label_3
_geom_angle
_geom_angle_site_symmetry_1
_geom_angle_site_symmetry_3
_geom_angle_publ_flag
S2 Zn1 S1 118.49(7) . . ?
N1 Zn1 S1 100.31(15) . . ?
N1 Zn1 S2 115.29(15) . . ?
N1 Zn1 N2 109.19(19) . . ?
N2 Zn1 S1 115.08(16) . . ?
N2 Zn1 S2 98.91(16) . . ?
C1 S1 Zn1 102.6(2) . . ?
C6 S2 Zn1 102.7(2) . . ?
C3 N1 Zn1 124.3(4) . . ?
C3 N1 C21 120.2(5) . 2_655 ?
C21 N1 Zn1 115.4(4) 2_655 . ?
C8 N2 Zn1 123.3(4) . . ?
C8 N2 C11 121.4(5) . . ?
C11 N2 Zn1 114.7(4) . . ?
C2 C1 S1 129.3(5) . . ?
C2 C1 C4 117.9(6) . . ?
C4 C1 S1 112.8(5) . . ?
C1 C2 H2 113.3 . . ?
C1 C2 C3 133.4(6) . . ?
C3 C2 H2 113.3 . . ?
N1 C3 C2 124.1(5) . . ?
N1 C3 C5 122.1(6) . . ?
C2 C3 C5 113.8(6) . . ?
C1 C4 H4A 109.5 . . ?
C1 C4 H4B 109.5 . . ?
C1 C4 H4C 109.5 . . ?
H4A C4 H4B 109.5 . . ?
H4A C4 H4C 109.5 . . ?
H4B C4 H4C 109.5 . . ?
C3 C5 H5A 109.5 . . ?
C3 C5 H5B 109.5 . . ?
C3 C5 H5C 109.5 . . ?
H5A C5 H5B 109.5 . . ?
H5A C5 H5C 109.5 . . ?
H5B C5 H5C 109.5 . . ?
C7 C6 S2 129.2(5) . . ?
C7 C6 C9 116.3(6) . . ?
C9 C6 S2 114.5(5) . . ?
C6 C7 H7 113.7 . . ?
C6 C7 C8 132.7(6) . . ?
C8 C7 H7 113.7 . . ?
N2 C8 C7 124.3(6) . . ?
N2 C8 C10 122.5(6) . . ?
C7 C8 C10 113.1(6) . . ?
C6 C9 H9A 109.5 . . ?
C6 C9 H9B 109.5 . . ?
C6 C9 H9C 109.5 . . ?
H9A C9 H9B 109.5 . . ?
H9A C9 H9C 109.5 . . ?
H9B C9 H9C 109.5 . . ?
C8 C10 H10A 109.5 . . ?
C8 C10 H10B 109.5 . . ?
C8 C10 H10C 109.5 . . ?
H10A C10 H10B 109.5 . . ?
H10A C10 H10C 109.5 . . ?
H10B C10 H10C 109.5 . . ?
C12 C11 N2 119.5(6) . . ?
C12 C11 C16 119.6(6) . . ?
C16 C11 N2 120.9(5) . . ?
C11 C12 H12 120.0 . . ?
C13 C12 C11 120.0(7) . . ?
C13 C12 H12 120.0 . . ?
C12 C13 H13 119.8 . . ?
C12 C13 C14 120.4(6) . . ?
C14 C13 H13 119.8 . . ?
C13 C14 C17 121.3(7) . . ?
C15 C14 C13 118.4(6) . . ?
C15 C14 C17 120.1(7) . . ?
C14 C15 H15 119.1 . . ?
C14 C15 C16 121.9(7) . . ?
C16 C15 H15 119.1 . . ?
C11 C16 H16 120.2 . . ?
C15 C16 C11 119.7(6) . . ?
C15 C16 H16 120.2 . . ?
C14 C17 H17A 108.1 . . ?
C14 C17 H17B 108.1 . . ?
H17A C17 H17B 107.3 . . ?
C18 C17 C14 116.9(6) . . ?
C18 C17 H17A 108.1 . . ?
C18 C17 H17B 108.1 . . ?
C19 C18 C17 121.3(6) . . ?
C19 C18 C23 116.7(6) . . ?
C23 C18 C17 121.9(6) . . ?
C18 C19 H19 118.6 . . ?
C18 C19 C20 122.7(7) . . ?
C20 C19 H19 118.6 . . ?
C19 C20 H20 119.9 . . ?
C19 C20 C21 120.2(6) . . ?
C21 C20 H20 119.9 . . ?
C20 C21 N1 120.8(5) . 2_655 ?
C20 C21 C22 118.6(5) . . ?
C22 C21 N1 120.5(5) . 2_655 ?
C21 C22 H22 120.2 . . ?
C23 C22 C21 119.6(6) . . ?
C23 C22 H22 120.2 . . ?
C18 C23 H23 119.0 . . ?
C22 C23 C18 122.0(6) . . ?
C22 C23 H23 119.0 . . ?

loop_
_geom_bond_atom_site_label_1
_geom_bond_atom_site_label_2
_geom_bond_distance
_geom_bond_site_symmetry_2
_geom_bond_publ_flag
Zn1 S1 2.2909(17) . ?
Zn1 S2 2.2891(17) . ?
Zn1 N1 2.024(5) . ?
Zn1 N2 2.046(5) . ?
S1 C1 1.719(6) . ?
S2 C6 1.721(6) . ?
N1 C3 1.309(8) . ?
N1 C21 1.425(7) 2_655 ?
N2 C8 1.284(8) . ?
N2 C11 1.442(7) . ?
C1 C2 1.350(9) . ?
C1 C4 1.526(8) . ?
C2 H2 0.9500 . ?
C2 C3 1.451(8) . ?
C3 C5 1.516(8) . ?
C4 H4A 0.9800 . ?
C4 H4B 0.9800 . ?
C4 H4C 0.9800 . ?
C5 H5A 0.9800 . ?
C5 H5B 0.9800 . ?
C5 H5C 0.9800 . ?
C6 C7 1.341(9) . ?
C6 C9 1.502(9) . ?
C7 H7 0.9500 . ?
C7 C8 1.473(9) . ?
C8 C10 1.518(9) . ?
C9 H9A 0.9800 . ?
C9 H9B 0.9800 . ?
C9 H9C 0.9800 . ?
C10 H10A 0.9800 . ?
C10 H10B 0.9800 . ?
C10 H10C 0.9800 . ?
C11 C12 1.392(9) . ?
C11 C16 1.393(9) . ?
C12 H12 0.9500 . ?
C12 C13 1.382(10) . ?
C13 H13 0.9500 . ?
C13 C14 1.416(11) . ?
C14 C15 1.365(10) . ?
C14 C17 1.524(9) . ?
C15 H15 0.9500 . ?
C15 C16 1.385(8) . ?
C16 H16 0.9500 . ?
C17 H17A 0.9900 . ?
C17 H17B 0.9900 . ?
C17 C18 1.509(8) . ?
C18 C19 1.365(9) . ?
C18 C23 1.397(10) . ?
C19 H19 0.9500 . ?
C19 C20 1.369(9) . ?
C20 H20 0.9500 . ?
C20 C21 1.379(9) . ?
C21 C22 1.395(8) . ?
C22 H22 0.9500 . ?
C22 C23 1.371(9) . ?
C23 H23 0.9500 . ?

loop_
_geom_torsion_atom_site_label_1
_geom_torsion_atom_site_label_2
_geom_torsion_atom_site_label_3
_geom_torsion_atom_site_label_4
_geom_torsion
_geom_torsion_site_symmetry_1
_geom_torsion_site_symmetry_2
_geom_torsion_site_symmetry_3
_geom_torsion_site_symmetry_4
_geom_torsion_publ_flag
Zn1 S1 C1 C2 12.1(7) . . . . ?
Zn1 S1 C1 C4 -167.1(4) . . . . ?
Zn1 S2 C6 C7 13.0(6) . . . . ?
Zn1 S2 C6 C9 -166.5(4) . . . . ?
Zn1 N1 C3 C2 -12.0(9) . . . . ?
Zn1 N1 C3 C5 166.9(5) . . . . ?
Zn1 N2 C8 C7 -20.7(9) . . . . ?
Zn1 N2 C8 C10 164.2(5) . . . . ?
Zn1 N2 C11 C12 125.7(5) . . . . ?
Zn1 N2 C11 C16 -51.0(7) . . . . ?
S1 C1 C2 C3 6.4(12) . . . . ?
S2 C6 C7 C8 6.1(12) . . . . ?
N1 C21 C22 C23 178.9(6) 2_655 . . . ?
N2 C11 C12 C13 -179.6(6) . . . . ?
N2 C11 C16 C15 178.5(6) . . . . ?
C1 C2 C3 N1 -9.1(12) . . . . ?
C1 C2 C3 C5 171.9(7) . . . . ?
C4 C1 C2 C3 -174.5(7) . . . . ?
C6 C7 C8 N2 -4.4(12) . . . . ?
C6 C7 C8 C10 171.1(7) . . . . ?
C8 N2 C11 C12 -62.8(8) . . . . ?
C8 N2 C11 C16 120.5(7) . . . . ?
C9 C6 C7 C8 -174.4(7) . . . . ?
C11 N2 C8 C7 168.5(6) . . . . ?
C11 N2 C8 C10 -6.6(10) . . . . ?
C11 C12 C13 C14 1.2(11) . . . . ?
C12 C11 C16 C15 1.8(9) . . . . ?
C12 C13 C14 C15 1.6(11) . . . . ?
C12 C13 C14 C17 -174.4(7) . . . . ?
C13 C14 C15 C16 -2.8(11) . . . . ?
C13 C14 C17 C18 -51.5(12) . . . . ?
C14 C15 C16 C11 1.1(10) . . . . ?
C14 C17 C18 C19 144.7(8) . . . . ?
C14 C17 C18 C23 -40.8(12) . . . . ?
C15 C14 C17 C18 132.6(8) . . . . ?
C16 C11 C12 C13 -2.9(10) . . . . ?
C17 C14 C15 C16 173.3(7) . . . . ?
C17 C18 C19 C20 172.2(8) . . . . ?
C17 C18 C23 C22 -172.3(8) . . . . ?
C18 C19 C20 C21 0.0(12) . . . . ?
C19 C18 C23 C22 2.4(11) . . . . ?
C19 C20 C21 N1 -179.1(6) . . . 2_655 ?
C19 C20 C21 C22 2.9(10) . . . . ?
C20 C21 C22 C23 -3.1(10) . . . . ?
C21 N1 C3 C2 170.7(5) 2_655 . . . ?
C21 N1 C3 C5 -10.4(9) 2_655 . . . ?
C21 C22 C23 C18 0.4(11) . . . . ?
C23 C18 C19 C20 -2.6(11) . . . . ?

loop_
_smtbx_masks_void_nr
_smtbx_masks_void_average_x
_smtbx_masks_void_average_y
_smtbx_masks_void_average_z
_smtbx_masks_void_volume
_smtbx_masks_void_count_electrons
_smtbx_masks_void_content
1 0.251 -0.110 0.250 648.6 164.2 '3 toluene'
2 0.248 0.110 0.750 648.6 164.5 '3 toluene'
3 -0.077 0.390 0.250 648.6 164.2 '3 toluene'
4 -0.538 0.610 0.750 648.6 164.5 '3 toluene'
